data_9009878
loop_
_publ_author_name
'Abrahams, S. C.'

_publ_section_title
;
 Ferromagnetic and crystal structure of ludlamite, Fe3(PO4)2*4(H2O), at 4.2 K
 Sample: T = 4.2 K
;
_journal_name_full 'Journal of Chemical Physics'
_journal_page_first 2230
_journal_page_last 2237
_journal_paper_doi 10.1063/1.1727027
_journal_volume 44
_journal_year 1966
_chemical_formula_sum 'Fe3 H8 O12 P2'
_chemical_name_mineral Ludlamite
_space_group_IT_number 14
_symmetry_space_group_name_Hall '-P 2yab'
_symmetry_space_group_name_H-M 'P 1 21/a 1'
_cell_angle_alpha 90
_cell_angle_beta 100.728
_cell_angle_gamma 90
_cell_length_a 10.541
_cell_length_b 4.638
_cell_length_c 9.285
_cell_formula_units_Z 2
_cell_volume 446.002
_database_code_amcsd 0012982
_diffrn_ambient_temperature 4.2
_exptl_crystal_density_diffrn 3.199
_cod_original_formula_sum 'Fe3 P2 O12 H8'
_cod_database_code 9009878

loop_
_space_group_symop_operation_xyz
x,y,z
1/2+x,1/2-y,z
1/2-x,1/2+y,-z
-x,-y,-z

loop_
_atom_site_label
_atom_site_fract_x
_atom_site_fract_y
_atom_site_fract_z
_atom_site_U_iso_or_equiv
Fe1 0.00000 0.00000 0.00000 0.00228
Fe2 0.17270 0.07290 0.32870 0.00329
P 0.45240 0.97240 0.23720 0.00380
O1 0.03530 0.78370 0.20030 0.00811
O2 0.40860 0.15440 0.09890 0.00494
O3 0.33240 0.85150 0.29190 0.00418
O4 0.03440 0.35510 0.35960 0.00887
O5 0.17020 0.24120 0.09920 0.00494
O6 0.32650 0.38460 0.45390 0.00481
H1 0.14290 0.43210 0.06390 0.02862
H2 0.26500 0.20350 0.09180 0.02026
H3 0.33040 0.56760 0.39530 0.01798
H4 0.40640 0.27800 0.44430 0.01684

loop_
_cod_related_entry_id
_cod_related_entry_database
_cod_related_entry_code
1 AMCSD 0012982
